data_7126348
loop_
_publ_author_name
'Sathish Kumar, B.'
'Pati, Narendra N.'
'Jose, K. V. Jovan'
'Panda, Pradeepta K.'

_publ_section_title
;
 Synthetic access to calix[3]pyrroles via meso-expansion: hosts with
 diverse guest chemistry.
;
_journal_issue 42
_journal_name_full 'Chemical communications (Cambridge, England)'
_journal_page_first 5637
_journal_page_last 5640
_journal_paper_doi 10.1039/d0cc01447h
_journal_volume 56
_journal_year 2020
_chemical_formula_moiety 'C20 H23 N3'
_chemical_formula_sum 'C20 H23 N3'
_chemical_formula_weight 305.41
_space_group_crystal_system monoclinic
_space_group_IT_number 14
_space_group_name_Hall '-P 2ybc'
_space_group_name_H-M_alt 'P 1 21/c 1'
_atom_sites_solution_hydrogens mixed
_audit_creation_method SHELXL-2014/7
_audit_update_record
;
2019-09-20 deposited with the CCDC.	2020-04-06 downloaded from the CCDC.
;
_cell_angle_alpha 90
_cell_angle_beta 93.473(5)
_cell_angle_gamma 90
_cell_formula_units_Z 8
_cell_length_a 20.236(3)
_cell_length_b 9.7971(16)
_cell_length_c 17.139(3)
_cell_measurement_reflns_used 6562
_cell_measurement_temperature 297(2)
_cell_measurement_theta_max 23.15
_cell_measurement_theta_min 2.31
_cell_volume 3391.6(10)
_computing_cell_refinement 'Bruker SAINT'
_computing_data_collection 'Bruker APEX2'
_computing_data_reduction 'Bruker SAINT'
_computing_molecular_graphics 'Bruker SHELXTL'
_computing_publication_material 'Bruker SHELXTL'
_computing_structure_refinement 'SHELXL-2014/7 (Sheldrick, 2014)'
_computing_structure_solution 'SHELXS-97 (Sheldrick 2008)'
_diffrn_ambient_temperature 297(2)
_diffrn_measured_fraction_theta_full 0.997
_diffrn_measured_fraction_theta_max 0.993
_diffrn_measurement_device_type 'Bruker APEX-II CCD'
_diffrn_measurement_method '\f and \w scans'
_diffrn_radiation_type MoK\a
_diffrn_radiation_wavelength 0.71073
_diffrn_reflns_av_R_equivalents 0.1080
_diffrn_reflns_av_unetI/netI 0.0615
_diffrn_reflns_Laue_measured_fraction_full 0.997
_diffrn_reflns_Laue_measured_fraction_max 0.993
_diffrn_reflns_limit_h_max 24
_diffrn_reflns_limit_h_min -24
_diffrn_reflns_limit_k_max 11
_diffrn_reflns_limit_k_min -11
_diffrn_reflns_limit_l_max 20
_diffrn_reflns_limit_l_min -20
_diffrn_reflns_number 43978
_diffrn_reflns_point_group_measured_fraction_full 0.997
_diffrn_reflns_point_group_measured_fraction_max 0.993
_diffrn_reflns_theta_full 25.242
_diffrn_reflns_theta_max 25.716
_diffrn_reflns_theta_min 2.310
_exptl_absorpt_coefficient_mu 0.072
_exptl_absorpt_correction_T_max 0.7453
_exptl_absorpt_correction_T_min 0.6612
_exptl_absorpt_correction_type multi-scan
_exptl_absorpt_process_details 'SADABS 2014/5'
_exptl_crystal_colour colorless
_exptl_crystal_density_diffrn 1.196
_exptl_crystal_description plate
_exptl_crystal_F_000 1312
_exptl_crystal_size_max 0.16
_exptl_crystal_size_mid 0.12
_exptl_crystal_size_min 0.08
_refine_diff_density_max 0.186
_refine_diff_density_min -0.173
_refine_diff_density_rms 0.038
_refine_ls_extinction_coef 0.0128(19)
_refine_ls_extinction_expression Fc^*^=kFc[1+0.001xFc^2^\l^3^/sin(2\q)]^-1/4^
_refine_ls_extinction_method 'SHELXL-2014/7 (Sheldrick 2014'
_refine_ls_goodness_of_fit_ref 1.045
_refine_ls_hydrogen_treatment mixed
_refine_ls_matrix_type full
_refine_ls_number_parameters 448
_refine_ls_number_reflns 6418
_refine_ls_number_restraints 0
_refine_ls_restrained_S_all 1.045
_refine_ls_R_factor_all 0.1112
_refine_ls_R_factor_gt 0.0596
_refine_ls_shift/su_max 0.000
_refine_ls_shift/su_mean 0.000
_refine_ls_structure_factor_coef Fsqd
_refine_ls_weighting_details 'w=1/[\s^2^(Fo^2^)+(0.1000P)^2^+0.4217P] where P=(Fo^2^+2Fc^2^)/3'
_refine_ls_weighting_scheme calc
_refine_ls_wR_factor_gt 0.1575
_refine_ls_wR_factor_ref 0.1849
_reflns_Friedel_coverage 0.000
_reflns_number_gt 4007
_reflns_number_total 6418
_reflns_threshold_expression 'I > 2\s(I)'
_cod_data_source_file d0cc01447h2.cif
_cod_data_source_block ec3p
_cod_depositor_comments 'Adding full bibliography for 7126348--7126350.cif.'
_cod_original_cell_volume 3391.6(9)
_cod_original_sg_symbol_H-M 'P 21/c'
_cod_database_code 7126348
_shelx_shelxl_version_number 2014/7
_shelx_space_group_comment
;
The symmetry employed for this shelxl refinement is uniquely defined
by the following loop, which should always be used as a source of
symmetry information in preference to the above space-group names.
They are only intended as comments.
;

loop_
_space_group_symop_operation_xyz
'x, y, z'
'-x, y+1/2, -z+1/2'
'-x, -y, -z'
'x, -y-1/2, z-1/2'

loop_
_atom_site_label
_atom_site_type_symbol
_atom_site_fract_x
_atom_site_fract_y
_atom_site_fract_z
_atom_site_U_iso_or_equiv
_atom_site_adp_type
_atom_site_occupancy
_atom_site_site_symmetry_order
_atom_site_calc_flag
_atom_site_refinement_flags_posn
_atom_site_refinement_flags_adp
_atom_site_refinement_flags_occupancy
_atom_site_disorder_assembly
_atom_site_disorder_group
N5 N 0.42159(9) 0.7242(2) 0.82338(11) 0.0362(5) Uani 1 1 d . . . . .
N2 N 0.16134(10) 0.5891(2) 0.49433(12) 0.0410(5) Uani 1 1 d . . . . .
N6 N 0.50461(11) 0.7019(2) 0.68917(11) 0.0428(5) Uani 1 1 d . . . . .
N4 N 0.36235(11) 0.6855(2) 0.66708(12) 0.0427(5) Uani 1 1 d . . . . .
N1 N 0.14820(12) 0.4040(3) 0.62521(13) 0.0516(6) Uani 1 1 d . . . . .
N3 N 0.05916(12) 0.6426(3) 0.60932(13) 0.0550(6) Uani 1 1 d . . . . .
C31 C 0.36661(12) 0.6414(3) 0.82787(13) 0.0409(6) Uani 1 1 d . . . . .
C28 C 0.47793(12) 0.6562(2) 0.85043(13) 0.0374(6) Uani 1 1 d . . . . .
C11 C 0.17111(12) 0.4578(3) 0.46860(14) 0.0449(6) Uani 1 1 d . . . . .
C29 C 0.45756(14) 0.5316(3) 0.87556(14) 0.0493(7) Uani 1 1 d . . . . .
H29 H 0.4847 0.4642 0.8985 0.059 Uiso 1 1 calc R U . . .
C21 C 0.51883(14) 0.6577(3) 0.61577(15) 0.0489(7) Uani 1 1 d . . . . .
C30 C 0.38838(14) 0.5227(3) 0.86079(15) 0.0528(7) Uani 1 1 d . . . . .
H30 H 0.3621 0.4480 0.8718 0.063 Uiso 1 1 calc R U . . .
C24 C 0.55241(11) 0.6641(2) 0.74472(15) 0.0420(6) Uani 1 1 d . . . . .
C35 C 0.30961(11) 0.7299(3) 0.70681(15) 0.0444(6) Uani 1 1 d . . . . .
C10 C 0.12172(15) 0.4329(3) 0.41315(15) 0.0580(8) Uani 1 1 d . . . . .
H10 H 0.1160 0.3529 0.3843 0.070 Uiso 1 1 calc R U . . .
C8 C 0.10492(12) 0.6451(3) 0.45834(14) 0.0440(6) Uani 1 1 d . . . . .
C25 C 0.54608(11) 0.7030(2) 0.82956(14) 0.0411(6) Uani 1 1 d . . . . .
C26 C 0.55596(13) 0.8578(3) 0.83758(15) 0.0462(6) Uani 1 1 d . . . . .
H26A H 0.6000 0.8813 0.8244 0.069 Uiso 1 1 calc R U . . .
H26B H 0.5497 0.8848 0.8905 0.069 Uiso 1 1 calc R U . . .
H26C H 0.5244 0.9041 0.8029 0.069 Uiso 1 1 calc R U . . .
C9 C 0.08060(14) 0.5496(3) 0.40699(15) 0.0563(8) Uani 1 1 d . . . . .
H9 H 0.0431 0.5592 0.3733 0.068 Uiso 1 1 calc R U . . .
C38 C 0.36175(14) 0.7413(3) 0.59261(14) 0.0481(7) Uani 1 1 d . . . . .
C40 C 0.47591(18) 0.6801(3) 0.54681(16) 0.0615(8) Uani 1 1 d . . . . .
H40 H 0.4960 0.6659 0.5001 0.074 Uiso 1 1 calc R U . . .
C2 C 0.06449(12) 0.6498(3) 0.69014(16) 0.0571(8) Uani 1 1 d . . . . .
C39 C 0.41258(17) 0.7175(3) 0.53776(15) 0.0605(8) Uani 1 1 d . . . . .
H39 H 0.3980 0.7312 0.4859 0.073 Uiso 1 1 calc R U . . .
C18 C 0.12390(15) 0.3427(3) 0.69004(16) 0.0591(8) Uani 1 1 d . . . . .
C32 C 0.29988(12) 0.6854(3) 0.79002(16) 0.0493(7) Uani 1 1 d . . . . .
C19 C 0.07947(16) 0.4065(4) 0.74023(17) 0.0695(9) Uani 1 1 d . . . . .
H19 H 0.0651 0.3497 0.7792 0.083 Uiso 1 1 calc R U . . .
C20 C 0.05459(15) 0.5330(5) 0.74167(16) 0.0731(10) Uani 1 1 d . . . . .
H20 H 0.0266 0.5495 0.7817 0.088 Uiso 1 1 calc R U . . .
C12 C 0.21938(13) 0.3637(3) 0.51302(16) 0.0519(7) Uani 1 1 d . . . . .
C15 C 0.18765(13) 0.3182(3) 0.58641(16) 0.0508(7) Uani 1 1 d . . . . .
C14 C 0.28463(13) 0.4397(3) 0.5354(2) 0.0660(8) Uani 1 1 d . . . . .
H14A H 0.3021 0.4774 0.4893 0.099 Uiso 1 1 calc R U . . .
H14B H 0.3161 0.3770 0.5596 0.099 Uiso 1 1 calc R U . . .
H14C H 0.2762 0.5119 0.5714 0.099 Uiso 1 1 calc R U . . .
C1 C 0.07551(12) 0.7652(3) 0.57593(17) 0.0520(7) Uani 1 1 d . . . . .
C5 C 0.07725(12) 0.7768(3) 0.48759(17) 0.0535(7) Uani 1 1 d . . . . .
C23 C 0.59907(13) 0.5933(3) 0.7062(2) 0.0643(8) Uani 1 1 d . . . . .
H23 H 0.6375 0.5541 0.7287 0.077 Uiso 1 1 calc R U . . .
C33 C 0.26983(15) 0.8026(4) 0.8358(2) 0.0717(9) Uani 1 1 d . . . . .
H33A H 0.3002 0.8780 0.8391 0.107 Uiso 1 1 calc R U . . .
H33B H 0.2616 0.7719 0.8875 0.107 Uiso 1 1 calc R U . . .
H33C H 0.2289 0.8312 0.8095 0.107 Uiso 1 1 calc R U . . .
C3 C 0.08349(15) 0.7811(4) 0.7066(2) 0.0737(10) Uani 1 1 d . . . . .
H3 H 0.0907 0.8178 0.7564 0.088 Uiso 1 1 calc R U . . .
C34 C 0.25245(15) 0.5619(4) 0.7884(2) 0.0727(9) Uani 1 1 d . . . . .
H34A H 0.2098 0.5890 0.7661 0.109 Uiso 1 1 calc R U . . .
H34B H 0.2481 0.5296 0.8407 0.109 Uiso 1 1 calc R U . . .
H34C H 0.2699 0.4903 0.7574 0.109 Uiso 1 1 calc R U . . .
C27 C 0.59915(14) 0.6293(3) 0.88154(19) 0.0647(8) Uani 1 1 d . . . . .
H27A H 0.5952 0.5325 0.8736 0.097 Uiso 1 1 calc R U . . .
H27B H 0.5932 0.6503 0.9354 0.097 Uiso 1 1 calc R U . . .
H27C H 0.6423 0.6588 0.8682 0.097 Uiso 1 1 calc R U . . .
C22 C 0.57795(15) 0.5911(3) 0.6258(2) 0.0676(9) Uani 1 1 d . . . . .
H22 H 0.6007 0.5507 0.5862 0.081 Uiso 1 1 calc R U . . .
C4 C 0.09037(14) 0.8520(3) 0.6356(2) 0.0676(9) Uani 1 1 d . . . . .
H4 H 0.1030 0.9428 0.6309 0.081 Uiso 1 1 calc R U . . .
C36 C 0.27397(14) 0.8144(3) 0.6562(2) 0.0652(8) Uani 1 1 d . . . . .
H36 H 0.2352 0.8602 0.6666 0.078 Uiso 1 1 calc R U . . .
C37 C 0.30621(15) 0.8197(3) 0.58560(19) 0.0630(8) Uani 1 1 d . . . . .
H37 H 0.2918 0.8688 0.5414 0.076 Uiso 1 1 calc R U . . .
C6 C 0.12094(15) 0.8989(3) 0.4663(2) 0.0732(9) Uani 1 1 d . . . . .
H6A H 0.1647 0.8872 0.4902 0.110 Uiso 1 1 calc R U . . .
H6B H 0.1022 0.9819 0.4850 0.110 Uiso 1 1 calc R U . . .
H6C H 0.1231 0.9037 0.4106 0.110 Uiso 1 1 calc R U . . .
C7 C 0.00658(14) 0.7978(4) 0.4505(2) 0.0776(10) Uani 1 1 d . . . . .
H7A H 0.0074 0.7940 0.3946 0.116 Uiso 1 1 calc R U . . .
H7B H -0.0098 0.8852 0.4658 0.116 Uiso 1 1 calc R U . . .
H7C H -0.0219 0.7273 0.4682 0.116 Uiso 1 1 calc R U . . .
C17 C 0.15075(19) 0.2142(4) 0.6917(2) 0.0816(11) Uani 1 1 d . . . . .
H17 H 0.1440 0.1480 0.7292 0.098 Uiso 1 1 calc R U . . .
C13 C 0.2347(2) 0.2391(4) 0.4628(2) 0.0857(11) Uani 1 1 d . . . . .
H13A H 0.1941 0.1949 0.4454 0.129 Uiso 1 1 calc R U . . .
H13B H 0.2620 0.1764 0.4933 0.129 Uiso 1 1 calc R U . . .
H13C H 0.2576 0.2683 0.4182 0.129 Uiso 1 1 calc R U . . .
C16 C 0.18987(19) 0.1989(3) 0.6278(2) 0.0782(10) Uani 1 1 d . . . . .
H16 H 0.2134 0.1210 0.6156 0.094 Uiso 1 1 calc R U . . .
H5N H 0.4192(14) 0.809(3) 0.8079(16) 0.056(8) Uiso 1 1 d . . . . .
H2N H 0.1889(12) 0.634(3) 0.5287(15) 0.042(7) Uiso 1 1 d . . . . .
H6N H 0.4688(16) 0.759(3) 0.6998(18) 0.077(10) Uiso 1 1 d . . . . .
H4N H 0.3912(13) 0.629(3) 0.6864(16) 0.049(8) Uiso 1 1 d . . . . .
H1N H 0.1343(15) 0.483(3) 0.6133(18) 0.068(10) Uiso 1 1 d . . . . .
H3N H 0.0420(15) 0.571(3) 0.5822(18) 0.066(9) Uiso 1 1 d . . . . .

loop_
_atom_site_aniso_label
_atom_site_aniso_U_11
_atom_site_aniso_U_22
_atom_site_aniso_U_33
_atom_site_aniso_U_23
_atom_site_aniso_U_13
_atom_site_aniso_U_12
N5 0.0396(11) 0.0326(12) 0.0364(11) 0.0011(9) 0.0026(8) -0.0029(10)
N2 0.0400(11) 0.0431(13) 0.0392(11) -0.0004(10) -0.0045(9) -0.0068(10)
N6 0.0497(13) 0.0408(13) 0.0390(12) -0.0051(9) 0.0118(10) 0.0062(10)
N4 0.0514(13) 0.0395(12) 0.0366(12) 0.0029(10) -0.0032(10) 0.0019(11)
N1 0.0603(15) 0.0502(15) 0.0439(13) 0.0081(12) 0.0010(10) -0.0101(13)
N3 0.0568(14) 0.0643(17) 0.0440(13) -0.0079(12) 0.0029(10) -0.0157(13)
C31 0.0450(14) 0.0471(16) 0.0316(12) -0.0019(11) 0.0096(10) -0.0112(12)
C28 0.0456(14) 0.0330(13) 0.0331(12) -0.0035(10) -0.0020(10) 0.0030(11)
C11 0.0497(15) 0.0477(16) 0.0379(14) -0.0043(12) 0.0071(11) -0.0077(12)
C29 0.0658(18) 0.0372(15) 0.0445(15) 0.0074(12) 0.0004(12) 0.0024(13)
C21 0.0643(18) 0.0399(15) 0.0454(15) -0.0092(12) 0.0259(13) -0.0104(13)
C30 0.0643(18) 0.0443(17) 0.0510(16) 0.0019(13) 0.0122(13) -0.0150(14)
C24 0.0364(13) 0.0325(14) 0.0576(16) -0.0090(11) 0.0069(11) -0.0013(11)
C35 0.0363(13) 0.0450(15) 0.0514(15) -0.0048(12) -0.0023(11) -0.0063(12)
C10 0.0734(19) 0.063(2) 0.0373(14) -0.0091(13) 0.0000(13) -0.0183(16)
C8 0.0391(13) 0.0525(16) 0.0400(14) 0.0134(12) -0.0020(11) -0.0074(12)
C25 0.0390(13) 0.0343(14) 0.0492(15) -0.0058(11) -0.0033(10) 0.0055(11)
C26 0.0456(14) 0.0397(15) 0.0529(16) -0.0080(12) 0.0002(11) -0.0022(11)
C9 0.0534(16) 0.074(2) 0.0396(15) 0.0086(14) -0.0114(12) -0.0155(16)
C38 0.0648(17) 0.0424(15) 0.0358(14) 0.0022(11) -0.0073(12) -0.0088(14)
C40 0.091(2) 0.0593(19) 0.0368(15) -0.0035(13) 0.0211(15) -0.0098(17)
C2 0.0381(14) 0.090(2) 0.0440(16) -0.0185(16) 0.0058(11) -0.0015(15)
C39 0.094(2) 0.0573(19) 0.0300(14) 0.0038(13) 0.0017(14) -0.0095(17)
C18 0.0624(18) 0.073(2) 0.0414(16) 0.0102(14) -0.0038(13) -0.0253(16)
C32 0.0390(14) 0.0564(17) 0.0530(16) -0.0073(13) 0.0074(11) -0.0098(13)
C19 0.068(2) 0.098(3) 0.0419(17) 0.0096(17) -0.0025(14) -0.025(2)
C20 0.0611(19) 0.125(3) 0.0345(16) -0.0070(19) 0.0118(13) -0.016(2)
C12 0.0534(16) 0.0411(15) 0.0614(17) -0.0045(13) 0.0047(13) -0.0009(13)
C15 0.0548(16) 0.0417(16) 0.0548(16) 0.0012(13) -0.0043(13) -0.0062(13)
C14 0.0467(16) 0.062(2) 0.089(2) 0.0065(17) 0.0010(15) 0.0020(15)
C1 0.0296(13) 0.0552(17) 0.0705(19) -0.0081(15) -0.0024(12) 0.0029(12)
C5 0.0354(14) 0.0536(18) 0.0704(19) 0.0103(14) -0.0049(12) -0.0013(13)
C23 0.0402(15) 0.067(2) 0.087(2) -0.0255(17) 0.0129(14) 0.0052(14)
C33 0.0520(17) 0.086(3) 0.079(2) -0.0185(18) 0.0188(15) 0.0021(17)
C3 0.0604(19) 0.094(3) 0.067(2) -0.036(2) 0.0051(15) 0.0060(18)
C34 0.0531(17) 0.083(2) 0.083(2) 0.0009(18) 0.0064(15) -0.0280(17)
C27 0.0541(17) 0.0555(19) 0.082(2) 0.0016(16) -0.0190(14) 0.0096(15)
C22 0.0552(18) 0.075(2) 0.076(2) -0.0299(17) 0.0337(15) -0.0073(17)
C4 0.0545(18) 0.058(2) 0.090(2) -0.0229(18) 0.0011(16) 0.0019(15)
C36 0.0463(16) 0.066(2) 0.082(2) 0.0112(17) -0.0091(15) 0.0053(15)
C37 0.0650(19) 0.0557(18) 0.065(2) 0.0137(15) -0.0236(15) -0.0076(16)
C6 0.0589(19) 0.0555(19) 0.105(3) 0.0206(18) 0.0031(17) -0.0023(16)
C7 0.0474(17) 0.091(3) 0.092(2) 0.019(2) -0.0122(16) 0.0046(17)
C17 0.110(3) 0.062(2) 0.073(2) 0.0274(18) 0.003(2) -0.018(2)
C13 0.109(3) 0.060(2) 0.090(3) -0.0173(19) 0.020(2) 0.008(2)
C16 0.095(3) 0.048(2) 0.091(3) 0.0142(18) 0.001(2) -0.0013(17)

loop_
_atom_type_symbol
_atom_type_description
_atom_type_scat_dispersion_real
_atom_type_scat_dispersion_imag
_atom_type_scat_source
C C 0.0033 0.0016 'International Tables Vol C Tables 4.2.6.8 and 6.1.1.4'
H H 0.0000 0.0000 'International Tables Vol C Tables 4.2.6.8 and 6.1.1.4'
N N 0.0061 0.0033 'International Tables Vol C Tables 4.2.6.8 and 6.1.1.4'

loop_
_geom_angle_atom_site_label_1
_geom_angle_atom_site_label_2
_geom_angle_atom_site_label_3
_geom_angle
_geom_angle_site_symmetry_1
_geom_angle_site_symmetry_3
_geom_angle_publ_flag
C28 N5 C31 110.5(2) . . ?
C28 N5 H5N 126.4(19) . . ?
C31 N5 H5N 123.0(19) . . ?
C11 N2 C8 111.1(2) . . ?
C11 N2 H2N 124.7(16) . . ?
C8 N2 H2N 124.2(16) . . ?
C24 N6 C21 111.9(2) . . ?
C24 N6 H6N 123.1(19) . . ?
C21 N6 H6N 124.7(19) . . ?
C35 N4 C38 111.6(2) . . ?
C35 N4 H4N 123.2(18) . . ?
C38 N4 H4N 125.3(18) . . ?
C15 N1 C18 111.9(3) . . ?
C15 N1 H1N 130(2) . . ?
C18 N1 H1N 118(2) . . ?
C1 N3 C2 111.4(3) . . ?
C1 N3 H3N 124.0(19) . . ?
C2 N3 H3N 124.2(19) . . ?
C30 C31 N5 106.5(2) . . ?
C30 C31 C32 132.6(2) . . ?
N5 C31 C32 120.4(2) . . ?
C29 C28 N5 106.2(2) . . ?
C29 C28 C25 129.8(2) . . ?
N5 C28 C25 121.4(2) . . ?
C10 C11 N2 106.1(2) . . ?
C10 C11 C12 131.8(3) . . ?
N2 C11 C12 120.5(2) . . ?
C28 C29 C30 108.3(2) . . ?
C28 C29 H29 125.9 . . ?
C30 C29 H29 125.9 . . ?
C22 C21 N6 105.4(3) . . ?
C22 C21 C40 131.0(3) . . ?
N6 C21 C40 123.6(3) . . ?
C31 C30 C29 108.4(2) . . ?
C31 C30 H30 125.8 . . ?
C29 C30 H30 125.8 . . ?
N6 C24 C23 106.3(2) . . ?
N6 C24 C25 120.2(2) . . ?
C23 C24 C25 133.6(2) . . ?
N4 C35 C36 105.8(2) . . ?
N4 C35 C32 121.7(2) . . ?
C36 C35 C32 132.5(3) . . ?
C11 C10 C9 108.2(3) . . ?
C11 C10 H10 125.9 . . ?
C9 C10 H10 125.9 . . ?
C9 C8 N2 105.9(2) . . ?
C9 C8 C5 132.9(2) . . ?
N2 C8 C5 120.5(2) . . ?
C24 C25 C28 106.32(19) . . ?
C24 C25 C27 110.0(2) . . ?
C28 C25 C27 109.6(2) . . ?
C24 C25 C26 108.4(2) . . ?
C28 C25 C26 113.16(19) . . ?
C27 C25 C26 109.3(2) . . ?
C25 C26 H26A 109.5 . . ?
C25 C26 H26B 109.5 . . ?
H26A C26 H26B 109.5 . . ?
C25 C26 H26C 109.5 . . ?
H26A C26 H26C 109.5 . . ?
H26B C26 H26C 109.5 . . ?
C8 C9 C10 108.7(2) . . ?
C8 C9 H9 125.6 . . ?
C10 C9 H9 125.6 . . ?
C37 C38 N4 105.4(3) . . ?
C37 C38 C39 130.3(3) . . ?
N4 C38 C39 124.4(3) . . ?
C39 C40 C21 131.7(3) . . ?
C39 C40 H40 114.2 . . ?
C21 C40 H40 114.2 . . ?
C3 C2 N3 105.0(3) . . ?
C3 C2 C20 131.1(3) . . ?
N3 C2 C20 123.9(3) . . ?
C40 C39 C38 133.0(3) . . ?
C40 C39 H39 113.5 . . ?
C38 C39 H39 113.5 . . ?
C17 C18 N1 104.8(3) . . ?
C17 C18 C19 130.8(3) . . ?
N1 C18 C19 124.4(3) . . ?
C35 C32 C31 108.63(19) . . ?
C35 C32 C33 110.1(2) . . ?
C31 C32 C33 111.2(2) . . ?
C35 C32 C34 109.0(2) . . ?
C31 C32 C34 108.7(2) . . ?
C33 C32 C34 109.3(2) . . ?
C20 C19 C18 132.0(3) . . ?
C20 C19 H19 114.0 . . ?
C18 C19 H19 114.0 . . ?
C19 C20 C2 130.2(3) . . ?
C19 C20 H20 114.9 . . ?
C2 C20 H20 114.9 . . ?
C15 C12 C11 107.7(2) . . ?
C15 C12 C13 110.0(3) . . ?
C11 C12 C13 110.4(2) . . ?
C15 C12 C14 109.6(2) . . ?
C11 C12 C14 110.3(2) . . ?
C13 C12 C14 108.9(3) . . ?
N1 C15 C16 106.1(3) . . ?
N1 C15 C12 121.0(2) . . ?
C16 C15 C12 132.9(3) . . ?
C12 C14 H14A 109.5 . . ?
C12 C14 H14B 109.5 . . ?
H14A C14 H14B 109.5 . . ?
C12 C14 H14C 109.5 . . ?
H14A C14 H14C 109.5 . . ?
H14B C14 H14C 109.5 . . ?
C4 C1 N3 106.4(3) . . ?
C4 C1 C5 133.6(3) . . ?
N3 C1 C5 119.9(2) . . ?
C8 C5 C1 107.4(2) . . ?
C8 C5 C7 109.4(2) . . ?
C1 C5 C7 110.1(2) . . ?
C8 C5 C6 110.8(2) . . ?
C1 C5 C6 109.9(2) . . ?
C7 C5 C6 109.2(2) . . ?
C24 C23 C22 107.5(3) . . ?
C24 C23 H23 126.3 . . ?
C22 C23 H23 126.3 . . ?
C32 C33 H33A 109.5 . . ?
C32 C33 H33B 109.5 . . ?
H33A C33 H33B 109.5 . . ?
C32 C33 H33C 109.5 . . ?
H33A C33 H33C 109.5 . . ?
H33B C33 H33C 109.5 . . ?
C2 C3 C4 109.0(3) . . ?
C2 C3 H3 125.5 . . ?
C4 C3 H3 125.5 . . ?
C32 C34 H34A 109.5 . . ?
C32 C34 H34B 109.5 . . ?
H34A C34 H34B 109.5 . . ?
C32 C34 H34C 109.5 . . ?
H34A C34 H34C 109.5 . . ?
H34B C34 H34C 109.5 . . ?
C25 C27 H27A 109.5 . . ?
C25 C27 H27B 109.5 . . ?
H27A C27 H27B 109.5 . . ?
C25 C27 H27C 109.5 . . ?
H27A C27 H27C 109.5 . . ?
H27B C27 H27C 109.5 . . ?
C21 C22 C23 108.9(2) . . ?
C21 C22 H22 125.5 . . ?
C23 C22 H22 125.5 . . ?
C1 C4 C3 108.2(3) . . ?
C1 C4 H4 125.9 . . ?
C3 C4 H4 125.9 . . ?
C35 C36 C37 108.2(3) . . ?
C35 C36 H36 125.9 . . ?
C37 C36 H36 125.9 . . ?
C38 C37 C36 109.1(3) . . ?
C38 C37 H37 125.5 . . ?
C36 C37 H37 125.5 . . ?
C5 C6 H6A 109.5 . . ?
C5 C6 H6B 109.5 . . ?
H6A C6 H6B 109.5 . . ?
C5 C6 H6C 109.5 . . ?
H6A C6 H6C 109.5 . . ?
H6B C6 H6C 109.5 . . ?
C5 C7 H7A 109.5 . . ?
C5 C7 H7B 109.5 . . ?
H7A C7 H7B 109.5 . . ?
C5 C7 H7C 109.5 . . ?
H7A C7 H7C 109.5 . . ?
H7B C7 H7C 109.5 . . ?
C18 C17 C16 109.0(3) . . ?
C18 C17 H17 125.5 . . ?
C16 C17 H17 125.5 . . ?
C12 C13 H13A 109.5 . . ?
C12 C13 H13B 109.5 . . ?
H13A C13 H13B 109.5 . . ?
C12 C13 H13C 109.5 . . ?
H13A C13 H13C 109.5 . . ?
H13B C13 H13C 109.5 . . ?
C15 C16 C17 108.2(3) . . ?
C15 C16 H16 125.9 . . ?
C17 C16 H16 125.9 . . ?

loop_
_geom_bond_atom_site_label_1
_geom_bond_atom_site_label_2
_geom_bond_distance
_geom_bond_site_symmetry_2
_geom_bond_publ_flag
N5 C28 1.376(3) . ?
N5 C31 1.382(3) . ?
N5 H5N 0.87(3) . ?
N2 C11 1.378(3) . ?
N2 C8 1.378(3) . ?
N2 H2N 0.90(3) . ?
N6 C24 1.367(3) . ?
N6 C21 1.377(3) . ?
N6 H6N 0.94(3) . ?
N4 C35 1.371(3) . ?
N4 C38 1.388(3) . ?
N4 H4N 0.86(3) . ?
N1 C15 1.360(4) . ?
N1 C18 1.379(3) . ?
N1 H1N 0.85(3) . ?
N3 C1 1.379(4) . ?
N3 C2 1.385(4) . ?
N3 H3N 0.90(3) . ?
C31 C30 1.354(4) . ?
C31 C32 1.524(4) . ?
C28 C29 1.366(3) . ?
C28 C25 1.517(3) . ?
C11 C10 1.359(4) . ?
C11 C12 1.514(4) . ?
C29 C30 1.410(4) . ?
C29 H29 0.9300 . ?
C21 C22 1.365(4) . ?
C21 C40 1.440(4) . ?
C30 H30 0.9300 . ?
C24 C23 1.372(4) . ?
C24 C25 1.516(4) . ?
C35 C36 1.372(4) . ?
C35 C32 1.516(4) . ?
C10 C9 1.414(4) . ?
C10 H10 0.9300 . ?
C8 C9 1.357(4) . ?
C8 C5 1.505(4) . ?
C25 C27 1.534(4) . ?
C25 C26 1.535(3) . ?
C26 H26A 0.9600 . ?
C26 H26B 0.9600 . ?
C26 H26C 0.9600 . ?
C9 H9 0.9300 . ?
C38 C37 1.360(4) . ?
C38 C39 1.454(4) . ?
C40 C39 1.333(4) . ?
C40 H40 0.9300 . ?
C2 C3 1.366(4) . ?
C2 C20 1.467(5) . ?
C39 H39 0.9300 . ?
C18 C17 1.371(5) . ?
C18 C19 1.426(5) . ?
C32 C33 1.538(4) . ?
C32 C34 1.543(4) . ?
C19 C20 1.339(5) . ?
C19 H19 0.9300 . ?
C20 H20 0.9300 . ?
C12 C15 1.514(4) . ?
C12 C13 1.536(4) . ?
C12 C14 1.544(4) . ?
C15 C16 1.366(4) . ?
C14 H14A 0.9600 . ?
C14 H14B 0.9600 . ?
C14 H14C 0.9600 . ?
C1 C4 1.351(4) . ?
C1 C5 1.521(4) . ?
C5 C7 1.543(4) . ?
C5 C6 1.544(4) . ?
C23 C22 1.418(5) . ?
C23 H23 0.9300 . ?
C33 H33A 0.9600 . ?
C33 H33B 0.9600 . ?
C33 H33C 0.9600 . ?
C3 C4 1.415(5) . ?
C3 H3 0.9300 . ?
C34 H34A 0.9600 . ?
C34 H34B 0.9600 . ?
C34 H34C 0.9600 . ?
C27 H27A 0.9600 . ?
C27 H27B 0.9600 . ?
C27 H27C 0.9600 . ?
C22 H22 0.9300 . ?
C4 H4 0.9300 . ?
C36 C37 1.409(4) . ?
C36 H36 0.9300 . ?
C37 H37 0.9300 . ?
C6 H6A 0.9600 . ?
C6 H6B 0.9600 . ?
C6 H6C 0.9600 . ?
C7 H7A 0.9600 . ?
C7 H7B 0.9600 . ?
C7 H7C 0.9600 . ?
C17 C16 1.398(5) . ?
C17 H17 0.9300 . ?
C13 H13A 0.9600 . ?
C13 H13B 0.9600 . ?
C13 H13C 0.9600 . ?
C16 H16 0.9300 . ?
